data_7720185
loop_
_publ_author_name
'Polo, Alvaro'
'Garc&#xed;a-Ordu&#xf1;a, Pilar'
'Echeverr&#xed;a, Jorge'
'Sanz Miguel, Pablo J.'

_publ_section_title
;
 Unveiling n &#x2192; &#x3c0;* interactions: convergence of quantum
 crystallography and computational insights.
;
_journal_issue 7
_journal_name_full 'Dalton transactions (Cambridge, England : 2003)'
_journal_page_first 2825
_journal_page_last 2832
_journal_paper_doi 10.1039/d5dt02386f
_journal_volume 55
_journal_year 2026
_chemical_formula_moiety 'C8 H11 N4 O, Br, 0.804(H2 O)'
_chemical_formula_sum 'C8 H12.6 Br N4 O1.8'
_chemical_formula_weight 273.579
_space_group_IT_number 14
_space_group_name_Hall '-P 2ybc'
_space_group_name_H-M_alt 'P 1 21/c 1'
_symmetry_cell_setting monoclinic
_atom_sites_solution_hydrogens difmap
_atom_sites_solution_primary direct
_atom_sites_solution_secondary difmap
_audit_creation_method 'MoPro rev2700,  2024-03  '
_audit_update_record
;
2025-10-06 deposited with the CCDC.	2025-12-19 downloaded from the CCDC.
;
_cell_angle_alpha 90.
_cell_angle_beta 103.2320(10)
_cell_angle_gamma 90.
_cell_formula_units_Z 4
_cell_length_a 11.4461(5)
_cell_length_b 15.0792(7)
_cell_length_c 6.4594(3)
_cell_measurement_reflns_used 9522
_cell_measurement_temperature 100.00
_cell_measurement_theta_max 52.09
_cell_measurement_theta_min 3.26
_cell_volume 1085.28(9)
_computing_cell_refinement 'SAINT V8.40B (Bruker AXS, 2016)'
_computing_data_collection 'SAINT V8.40B (Bruker AXS, 2016)'
_computing_data_reduction 'SAINT V8.40B (Bruker AXS, 2016)'
_computing_molecular_graphics MoProViewer
_computing_publication_material 'MoPro (J. Appl. Cryst. 2005, 38, 38-54)'
_computing_structure_refinement 'MoPro (J. Appl. Cryst. 2005, 38, 38-54)'
_computing_structure_solution 'XS  (Sheldrick, 2008)'
_diffrn_ambient_temperature 100(2)
_diffrn_detector 'Photon III'
_diffrn_detector_type 'Bruker Photon III area detector'
_diffrn_measured_fraction_theta_full 0.982
_diffrn_measured_fraction_theta_max 0.862
_diffrn_measurement_device 'Bruker Photon III , D8 Venture diffractometer'
_diffrn_measurement_device_type 'Bruker D8 VENTURE'
_diffrn_measurement_method '\f and \w scans'
_diffrn_radiation_type MoK\a
_diffrn_radiation_wavelength 0.71073
_diffrn_reflns_av_R_equivalents 0.0437
_diffrn_reflns_av_sigmaI/netI 0.01623
_diffrn_reflns_limit_h_max 24
_diffrn_reflns_limit_h_min -25
_diffrn_reflns_limit_k_max 33
_diffrn_reflns_limit_k_min 0
_diffrn_reflns_limit_l_max 14
_diffrn_reflns_limit_l_min 0
_diffrn_reflns_number 276116
_diffrn_reflns_theta_full 30.30
_diffrn_reflns_theta_max 51.42
_diffrn_reflns_theta_min 2.27
_diffrn_source 'high brilliance microfocus sealed tube'
_diffrn_source_current 1.4
_diffrn_source_power 0.07
_diffrn_source_type 'Diamond  Incoatec Microfocus Source '
_exptl_absorpt_coefficient_mu 3.773
_exptl_absorpt_correction_T_max 0.7503
_exptl_absorpt_correction_T_min 0.6437
_exptl_absorpt_correction_type multi-scan
_exptl_absorpt_process_details
;
SADABS-2016/2 (Bruker,2016/2) was used for absorption correction.
wR2(int) was 0.0722 before and 0.0512 after correction.
The Ratio of minimum to maximum transmission is 0.8579.
The \l/2 correction factor is Not present.
;
_exptl_crystal_colour colourless
_exptl_crystal_density_diffrn 1.675
_exptl_crystal_density_method 'not measured'
_exptl_crystal_description block
_exptl_crystal_F_000 552.16
_exptl_crystal_size_max 0.158
_exptl_crystal_size_mid 0.120
_exptl_crystal_size_min 0.110
_refine_diff_density_max 0.31
_refine_diff_density_min -0.48
_refine_diff_density_rms 0.06
_refine_ls_extinction_method none
_refine_ls_goodness_of_fit_ref 1.022
_refine_ls_matrix_type full
_refine_ls_number_parameters 480
_refine_ls_number_reflns 10432
_refine_ls_number_restraints 201
_refine_ls_restrained_S_all 0.335
_refine_ls_R_factor_all 0.0143
_refine_ls_R_factor_gt 0.0143
_refine_ls_shift/su_max 0.006
_refine_ls_shift/su_mean 0.000
_refine_ls_structure_factor_coef Fsqd
_refine_ls_weighting_scheme calc
_refine_ls_wR_factor_gt 0.0329
_refine_ls_wR_factor_ref 0.0330
_reflns_number_gt 10426
_reflns_number_total 10432
_reflns_threshold_expression 'I > 2 \s(I)'
_cod_data_source_file d5dt02386f2.cif
_cod_data_source_block cmpnd_2Br_H2O_HR
_cod_database_code 7720185

loop_
_symmetry_equiv_pos_as_xyz
' x , y , z '
' -x , y+1/2 , -z+1/2 '
' -x , -y , -z '
' x , -y-1/2 , z-1/2 '

loop_
_atom_local_axes_atom_label
_atom_local_axes_atom0
_atom_local_axes_ax1
_atom_local_axes_ax2
_atom_local_axes_atom1
_atom_local_axes_atom2
Br1 C2 bZ X Br1 O1W
N1 C6 bX Y N1 C2
N3 C4 bX Y N3 C2
N7 C8 bX Y N7 C5
N9 C4 bX Y N9 C8
O6 C6 X Y O6 N1
C1 N1 Z X C1 H12
H11 C1 Z X H11 N1
H12 C1 Z X H12 N1
H13 C1 Z X H13 N1
C2 N3 bX Y C2 N1
H2 C2 Z X H2 N3
C3 N3 Z X C3 H31
H31 C3 Z X H31 N3
H32 C3 Z X H32 N3
H33 C3 Z X H33 N3
C4 N3 bX Y C4 N9
C5 C6 bX Y C5 C4
C6 O6 bX Y C6 N1
C7 N7 Z X C7 H73
H71 C7 Z X H71 N7
H72 C7 Z X H72 N7
H73 C7 Z X H73 N7
C8 N7 bX Y C8 N9
H8 C8 Z X H8 N7
O1W Br1 bZ X O1W C3
H1W O1W Z X H1W C3
H2W O1W Z X H2W Br1

loop_
_atom_rho_multipole_atom_label
_atom_rho_multipole_coeff_Pv
_atom_rho_multipole_coeff_P00
_atom_rho_multipole_coeff_P11
_atom_rho_multipole_coeff_P1-1
_atom_rho_multipole_coeff_P10
_atom_rho_multipole_coeff_P20
_atom_rho_multipole_coeff_P21
_atom_rho_multipole_coeff_P2-1
_atom_rho_multipole_coeff_P22
_atom_rho_multipole_coeff_P2-2
_atom_rho_multipole_coeff_P30
_atom_rho_multipole_coeff_P31
_atom_rho_multipole_coeff_P3-1
_atom_rho_multipole_coeff_P32
_atom_rho_multipole_coeff_P3-2
_atom_rho_multipole_coeff_P33
_atom_rho_multipole_coeff_P3-3
_atom_rho_multipole_coeff_P40
_atom_rho_multipole_coeff_P41
_atom_rho_multipole_coeff_P4-1
_atom_rho_multipole_coeff_P42
_atom_rho_multipole_coeff_P4-2
_atom_rho_multipole_coeff_P43
_atom_rho_multipole_coeff_P4-3
_atom_rho_multipole_coeff_P44
_atom_rho_multipole_coeff_P4-4
_atom_rho_multipole_kappa
_atom_rho_multipole_kappa_prime1
_atom_rho_multipole_radial_slater_n0
_atom_rho_multipole_radial_slater_zeta0
_atom_rho_multipole_radial_slater_n1
_atom_rho_multipole_radial_slater_zeta1
_atom_rho_multipole_radial_slater_n2
_atom_rho_multipole_radial_slater_zeta2
_atom_rho_multipole_radial_slater_n3
_atom_rho_multipole_radial_slater_zeta3
_atom_rho_multipole_radial_slater_n4
_atom_rho_multipole_radial_slater_zeta4
Br1 7.67(7) 0. -0.067(7) 0.039(7) -0.015(8) -0.034(14) 0.050(7) -0.008(13) 0.116(12) 0.075(8) 0.033(7) 0.018(6) 0.029(6) -0.055(6) 0.012(6) -0.040(6) -0.009(6) 0.047(11) -0.049(8) -0.005(10) -0.137(10) -0.057(8) 0.109(8) 0.074(9) 0.012(8) 0.035(8) 0.970(4) 1.236 4 4.650 4 4.650 4 4.650 4 4.650 4 4.650
N1 5.09(5) 0. 0.006(11) -0.034(11) -0.013(10) -0.020(10) -0.035(9) 0.013(9) -0.003(10) 0.027(10) -0.007(10) 0.028(9) 0.044(9) 0.005(9) 0.003(9) -0.215(10) -0.013(10) 0. 0. 0. 0. 0. 0. 0. 0. 0. 0.997(4) 0.950 2 3.839 2 3.839 2 3.839 3 3.839 4 3.839
N3 4.95(6) 0. 0.019(12) 0.061(13) -0.006(11) -0.025(11) -0.004(10) 0.000(10) 0.028(11) 0.049(11) -0.021(10) 0.009(10) 0.004(9) 0.011(10) -0.019(10) -0.239(11) -0.013(11) 0. 0. 0. 0. 0. 0. 0. 0. 0. 1.005(4) 0.933 2 3.839 2 3.839 2 3.839 3 3.839 4 3.839
N7 5.11(5) 0. 0.083(10) -0.090(10) 0.006(9) -0.042(10) -0.036(9) 0.008(9) 0.013(9) -0.048(10) 0.001(9) -0.003(9) 0.026(9) -0.016(9) -0.032(9) -0.247(9) 0.002(10) 0. 0. 0. 0. 0. 0. 0. 0. 0. 0.999(4) 1.010 2 3.839 2 3.839 2 3.839 3 3.839 4 3.839
N9 5.15(5) 0. -0.120(11) -0.005(12) 0.019(11) -0.114(11) 0.009(10) 0.032(10) 0.094(10) -0.015(11) 0.007(10) -0.031(9) -0.007(9) 0.009(9) 0.005(9) -0.106(10) -0.012(9) 0. 0. 0. 0. 0. 0. 0. 0. 0. 0.988(4) 1.004 2 3.839 2 3.839 2 3.839 3 3.839 4 3.839
O6 6.23(4) 0. -0.016(10) -0.158(10) 0.088(11) -0.052(12) -0.001(10) -0.005(11) -0.079(11) -0.017(10) 0.017(9) 0.026(8) -0.030(8) -0.069(8) 0.000(8) -0.004(8) -0.047(8) 0. 0. 0. 0. 0. 0. 0. 0. 0. 0.979(3) 1.042 2 4.466 2 4.466 2 4.466 3 4.466 4 4.466
C1 4.23(6) 0. 0.016(13) 0.044(14) -0.097(15) -0.150(13) 0.004(12) -0.019(13) -0.024(13) 0.031(13) 0.254(17) -0.046(15) 0.010(15) 0.003(14) -0.012(14) 0.249(15) -0.094(16) 0. 0. 0. 0. 0. 0. 0. 0. 0. 1.009(5) 0.938 2 3.176 2 3.176 2 3.176 3 3.176 4 3.176
H11 0.869(9) 0. 0. 0. 0.129(6) 0. 0. 0. 0. 0. 0. 0. 0. 0. 0. 0. 0. 0. 0. 0. 0. 0. 0. 0. 0. 0. 1.174(8) 1.175 2 2.000 1 2.000 2 2.000 3 2.000 4 2.000
H12 0.868(9) 0. 0. 0. 0.129(6) 0. 0. 0. 0. 0. 0. 0. 0. 0. 0. 0. 0. 0. 0. 0. 0. 0. 0. 0. 0. 0. 1.176(11) 1.189 2 2.000 1 2.000 2 2.000 3 2.000 4 2.000
H13 0.869(9) 0. 0. 0. 0.128(6) 0. 0. 0. 0. 0. 0. 0. 0. 0. 0. 0. 0. 0. 0. 0. 0. 0. 0. 0. 0. 0. 1.181(11) 1.187 2 2.000 1 2.000 2 2.000 3 2.000 4 2.000
C2 3.97(7) 0. -0.046(15) 0.026(14) -0.030(11) -0.215(12) -0.007(10) -0.002(11) -0.010(13) 0.026(12) 0.022(13) 0.029(11) -0.046(11) -0.008(12) 0.030(12) -0.288(15) -0.011(14) 0. 0. 0. 0. 0. 0. 0. 0. 0. 1.014(6) 0.989 2 3.176 2 3.176 2 3.176 3 3.176 4 3.176
H2 0.81(2) 0. 0. 0. 0.141(16) 0. 0. 0. 0. 0. 0. 0. 0. 0. 0. 0. 0. 0. 0. 0. 0. 0. 0. 0. 0. 0. 1.167(10) 1.162 2 2.000 1 2.000 2 2.000 3 2.000 4 2.000
C3 4.05(6) 0. 0.037(12) 0.025(12) -0.121(12) -0.151(11) 0.022(10) 0.016(10) -0.003(10) 0.004(10) 0.222(13) 0.028(11) -0.014(11) -0.007(12) 0.010(11) 0.140(12) -0.012(13) 0. 0. 0. 0. 0. 0. 0. 0. 0. 0.996(5) 1.007 2 3.176 2 3.176 2 3.176 3 3.176 4 3.176
H31 0.870(9) 0. 0. 0. 0.127(6) 0. 0. 0. 0. 0. 0. 0. 0. 0. 0. 0. 0. 0. 0. 0. 0. 0. 0. 0. 0. 0. 1.188(11) 1.183 2 2.000 1 2.000 2 2.000 3 2.000 4 2.000
H32 0.868(9) 0. 0. 0. 0.129(6) 0. 0. 0. 0. 0. 0. 0. 0. 0. 0. 0. 0. 0. 0. 0. 0. 0. 0. 0. 0. 0. 1.162(11) 1.189 2 2.000 1 2.000 2 2.000 3 2.000 4 2.000
H33 0.868(9) 0. 0. 0. 0.129(6) 0. 0. 0. 0. 0. 0. 0. 0. 0. 0. 0. 0. 0. 0. 0. 0. 0. 0. 0. 0. 0. 1.164(11) 1.187 2 2.000 1 2.000 2 2.000 3 2.000 4 2.000
C4 3.88(8) 0. -0.093(17) 0.079(15) 0.000(12) -0.143(13) 0.020(12) 0.013(9) 0.022(14) 0.008(12) 0.011(15) -0.015(11) 0.021(12) 0.000(13) -0.032(13) -0.300(16) 0.006(14) 0. 0. 0. 0. 0. 0. 0. 0. 0. 1.015(7) 0.969 2 3.176 2 3.176 2 3.176 3 3.176 4 3.176
C5 4.06(7) 0. 0.048(13) 0.025(13) 0.018(12) -0.096(12) -0.040(10) -0.020(11) -0.069(12) -0.041(12) 0.035(12) 0.004(12) -0.046(12) 0.022(12) 0.012(12) -0.166(14) -0.067(13) 0. 0. 0. 0. 0. 0. 0. 0. 0. 1.006(6) 0.979 2 3.176 2 3.176 2 3.176 3 3.176 4 3.176
C6 3.87(7) 0. -0.067(14) -0.134(14) -0.045(11) -0.228(12) -0.024(10) -0.016(10) 0.041(12) -0.137(12) 0.045(13) 0.051(12) 0.035(12) 0.049(12) -0.005(12) -0.307(15) -0.026(13) 0. 0. 0. 0. 0. 0. 0. 0. 0. 1.004(6) 0.996 2 3.176 2 3.176 2 3.176 3 3.176 4 3.176
C7 4.19(6) 0. -0.057(12) 0.145(13) -0.090(12) -0.162(12) -0.024(12) 0.032(11) -0.022(12) 0.021(13) 0.191(14) 0.019(12) -0.074(12) 0.001(12) -0.104(12) 0.180(13) 0.055(14) 0. 0. 0. 0. 0. 0. 0. 0. 0. 0.978(6) 1.047 2 3.176 2 3.176 2 3.176 3 3.176 4 3.176
H71 0.868(9) 0. 0. 0. 0.127(6) 0. 0. 0. 0. 0. 0. 0. 0. 0. 0. 0. 0. 0. 0. 0. 0. 0. 0. 0. 0. 0. 1.157(11) 1.182 2 2.000 1 2.000 2 2.000 3 2.000 4 2.000
H72 0.869(9) 0. 0. 0. 0.128(6) 0. 0. 0. 0. 0. 0. 0. 0. 0. 0. 0. 0. 0. 0. 0. 0. 0. 0. 0. 0. 0. 1.160(11) 1.187 2 2.000 1 2.000 2 2.000 3 2.000 4 2.000
H73 0.868(9) 0. 0. 0. 0.129(6) 0. 0. 0. 0. 0. 0. 0. 0. 0. 0. 0. 0. 0. 0. 0. 0. 0. 0. 0. 0. 0. 1.143(11) 1.188 2 2.000 1 2.000 2 2.000 3 2.000 4 2.000
C8 4.06(7) 0. -0.043(17) 0.115(17) 0.004(11) -0.154(14) 0.025(11) 0.002(12) 0.093(14) 0.074(14) -0.007(15) 0.046(13) -0.040(12) 0.024(14) -0.023(14) -0.246(16) 0.021(16) 0. 0. 0. 0. 0. 0. 0. 0. 0. 1.011(7) 0.950 2 3.176 2 3.176 2 3.176 3 3.176 4 3.176
H8 0.82(2) 0. 0. 0. 0.140(16) 0. 0. 0. 0. 0. 0. 0. 0. 0. 0. 0. 0. 0. 0. 0. 0. 0. 0. 0. 0. 0. 1.189(16) 1.163 2 2.000 1 2.000 2 2.000 3 2.000 4 2.000
O1W 6.25(7) 0. 0.117(15) 0.052(14) 0.123(15) -0.005(15) 0.089(15) 0.000(14) 0.053(15) 0.003(15) 0.020(13) -0.050(12) -0.012(11) 0.100(11) 0.064(12) -0.044(11) -0.043(12) 0. 0. 0. 0. 0. 0. 0. 0. 0. 0.970(5) 0.984 2 4.466 2 4.466 2 4.466 3 4.466 4 4.466
H1W 0.90(4) 0. 0. 0. 0.211(18) 0. 0. 0. 0. 0. 0. 0. 0. 0. 0. 0. 0. 0. 0. 0. 0. 0. 0. 0. 0. 0. 1.12(3) 1.160 2 2.000 1 2.000 2 2.000 3 2.000 4 2.000
H2W 0.91(4) 0. 0. 0. 0.205(18) 0. 0. 0. 0. 0. 0. 0. 0. 0. 0. 0. 0. 0. 0. 0. 0. 0. 0. 0. 0. 0. 1.12(3) 1.160 2 2.000 1 2.000 2 2.000 3 2.000 4 2.000

loop_
_atom_site_type_symbol
_atom_site_label
_atom_site_fract_x
_atom_site_fract_y
_atom_site_fract_z
_atom_site_U_iso_or_equiv
_atom_site_adp_type
_atom_site_occupancy
_atom_site_calc_flag
_atom_site_refinement_flag_posn
_atom_site_refinement_flag_adp
_atom_site_disorder_assembly
_atom_site_disorder_group
Br Br1 0.127850(3) 0.588131(2) 0.805266(6) 0.015911(5) Uani 1 d . . . .
N N1 0.15202(3) 0.35865(2) 0.88452(5) 0.01326(3) Uani 1 d . . . .
N N3 0.25729(3) 0.43073(2) 1.19114(5) 0.01228(3) Uani 1 d . . . .
N N7 0.47899(3) 0.36509(2) 0.92940(6) 0.01435(3) Uani 1 d . . . .
N N9 0.47466(3) 0.43519(2) 1.23540(5) 0.01482(3) Uani 1 d . . . .
O O6 0.24134(5) 0.29984(3) 0.63194(7) 0.02049(4) Uani 1 d . . . .
C C1 0.03470(3) 0.32887(3) 0.75975(6) 0.02045(4) Uani 1 d . . . .
H H11 -0.0349(4) 0.3516(5) 0.8375(11) 0.04141 Uani 1 d D U . .
H H12 0.0339(6) 0.2568(2) 0.7507(12) 0.04323 Uani 1 d D U . .
H H13 0.0194(6) 0.3570(5) 0.6004(6) 0.04294 Uani 1 d D U . .
C C2 0.15633(3) 0.40312(2) 1.06408(5) 0.01318(3) Uani 1 d . . . .
H H2 0.0731(4) 0.4149(5) 1.1109(10) 0.02953 Uani 1 d D U . .
C C3 0.25501(3) 0.48744(3) 1.37509(6) 0.01762(3) Uani 1 d . . . .
H H31 0.1734(4) 0.4729(4) 1.4302(10) 0.04031 Uani 1 d D U . .
H H32 0.2553(6) 0.5568(2) 1.3272(10) 0.03947 Uani 1 d D U . .
H H33 0.3342(4) 0.4730(4) 1.5010(8) 0.04017 Uani 1 d D U . .
C C4 0.36219(3) 0.414240(19) 1.12870(5) 0.01175(3) Uani 1 d . . . .
C C5 0.36080(3) 0.37105(2) 0.93912(5) 0.01236(3) Uani 1 d . . . .
C C6 0.25346(3) 0.33889(2) 0.80125(5) 0.01366(3) Uani 1 d . . . .
C C7 0.52646(4) 0.32921(3) 0.75537(8) 0.02260(5) Uani 1 d . . . .
H H71 0.6228(3) 0.3170(5) 0.8135(11) 0.04495 Uani 1 d D U . .
H H72 0.5123(7) 0.3772(4) 0.6256(8) 0.04289 Uani 1 d D U . .
H H73 0.4804(6) 0.2672(3) 0.7013(11) 0.04360 Uani 1 d D U . .
C C8 0.54280(3) 0.40407(2) 1.10910(6) 0.01584(4) Uani 1 d . . . .
H H8 0.6396(4) 0.4086(5) 1.1443(10) 0.03409 Uani 1 d D U . .
O O1W 0.24671(6) 0.79107(4) 0.95779(11) 0.02352(7) Uani 0.80 d . . . .
H H1W 0.2071(10) 0.7335(4) 0.929(2) 0.0361(4) Uiso 0.80 d D . . .
H H2W 0.2052(10) 0.8179(8) 1.0589(15) 0.0362(4) Uiso 0.80 d D . . .

loop_
_atom_site_aniso_label
_atom_site_aniso_U_11
_atom_site_aniso_U_22
_atom_site_aniso_U_33
_atom_site_aniso_U_12
_atom_site_aniso_U_13
_atom_site_aniso_U_23
Br1 0.012531(13) 0.016416(16) 0.019742(16) 0.001948(10) 0.005672(10) 0.002811(1
N1 0.01224(9) 0.01265(9) 0.01420(9) -0.00100(7) 0.00162(7) -0.00055(8)
N3 0.01203(8) 0.01340(9) 0.01171(9) 0.00062(7) 0.00334(7) -0.00106(7)
N7 0.01365(10) 0.01342(10) 0.01758(11) 0.00145(8) 0.00686(9) 0.00039(9)
N9 0.01196(9) 0.01688(11) 0.01469(10) -0.00053(8) 0.00113(8) -0.00051(9)
O6 0.02380(16) 0.02047(15) 0.01728(14) -0.00275(13) 0.00483(12) -0.00793(12)
C1 0.01529(11) 0.02359(15) 0.02038(13) -0.00406(10) -0.00026(10) -0.00212(11)
H11 0.02460 0.05469 0.04562 -0.00259 0.00945 -0.00880
H12 0.03908 0.02753 0.05747 -0.00696 -0.00054 -0.00744
H13 0.03909 0.05478 0.02933 -0.00980 -0.00380 0.00760
C2 0.01130(9) 0.01408(10) 0.01434(10) 0.00040(7) 0.00333(7) -0.00019(8)
H2 0.01925 0.03721 0.03449 0.00272 0.01101 -0.00296
C3 0.01999(12) 0.01891(13) 0.01493(11) 0.00101(10) 0.00602(9) -0.00351(9)
H31 0.03490 0.05161 0.04087 -0.00556 0.02202 -0.01117
H32 0.05855 0.02438 0.03798 0.00016 0.01622 -0.00414
H33 0.03731 0.05223 0.02636 0.00840 -0.00227 -0.00757
C4 0.01091(8) 0.01249(9) 0.01195(9) 0.00025(7) 0.00280(7) -0.00043(7)
C5 0.01231(9) 0.01209(9) 0.01327(9) -0.00007(7) 0.00417(7) -0.00097(7)
C6 0.01531(10) 0.01228(10) 0.01337(10) -0.00114(8) 0.00319(8) -0.00234(8)
C7 0.02370(15) 0.02188(15) 0.02636(16) 0.00340(12) 0.01431(13) -0.00194(13)
H71 0.02893 0.05773 0.05146 0.01198 0.01596 -0.00271
H72 0.05764 0.04030 0.03772 0.00939 0.02535 0.00828
H73 0.05024 0.03510 0.05223 -0.00827 0.02577 -0.01534
C8 0.01110(9) 0.01690(12) 0.01969(12) 0.00051(8) 0.00387(8) 0.00188(9)
H8 0.01611 0.04349 0.04225 -0.00105 0.00582 -0.00036
O1W 0.0222(2) 0.0214(2) 0.0289(2) -0.00090(16) 0.00986(18) -0.00065(18)

loop_
_atom_type_symbol
_atom_type_description
_atom_type_scat_dispersion_real
_atom_type_scat_dispersion_imag
_atom_type_scat_source
C C 0.0033 0.0016 'Clementi & Roetti 1974. Atomic Data & Nuclear Data Tables. 14, 177'
H H 0.0000 0.0000 'Clementi & Roetti 1974. Atomic Data & Nuclear Data Tables. 14, 177'
N N 0.0061 0.0033 'Clementi & Roetti 1974. Atomic Data & Nuclear Data Tables. 14, 177'
O O 0.0106 0.0060 'Clementi & Roetti 1974. Atomic Data & Nuclear Data Tables. 14, 177'
Br Br -0.2901 2.4595 'Clementi & Roetti 1974. Atomic Data & Nuclear Data Tables. 14, 177'

loop_
_geom_angle_atom_site_label_1
_geom_angle_atom_site_label_2
_geom_angle_atom_site_label_3
_geom_angle
_geom_angle_site_symmetry_1
_geom_angle_site_symmetry_2
_geom_angle_site_symmetry_3
_geom_angle_publ_flag
C6 N1 C2 124.48(3) . . . ?
C6 N1 C1 116.90(3) . . . ?
C2 N1 C1 118.61(3) . . . ?
C4 N3 C2 117.33(2) . . . ?
C4 N3 C3 121.42(2) . . . ?
C2 N3 C3 120.70(3) . . . ?
C8 N7 C5 106.03(3) . . . ?
C8 N7 C7 126.69(3) . . . ?
C5 N7 C7 127.19(3) . . . ?
C4 N9 C8 103.15(3) . . . ?
N1 C1 H12 109.3(3) . . . ?
N1 C1 H13 109.2(3) . . . ?
N1 C1 H11 108.9(3) . . . ?
H12 C1 H13 109.9(5) . . . ?
H12 C1 H11 109.9(6) . . . ?
H13 C1 H11 109.7(5) . . . ?
N3 C2 N1 123.53(3) . . . ?
N3 C2 H2 118.5(2) . . . ?
N1 C2 H2 117.9(2) . . . ?
N3 C3 H32 109.1(3) . . . ?
N3 C3 H33 108.7(3) . . . ?
N3 C3 H31 108.7(3) . . . ?
H32 C3 H33 110.3(5) . . . ?
H32 C3 H31 110.0(5) . . . ?
H33 C3 H31 110.0(5) . . . ?
N3 C4 N9 127.05(3) . . . ?
N3 C4 C5 120.73(2) . . . ?
N9 C4 C5 112.21(3) . . . ?
N7 C5 C6 131.79(3) . . . ?
N7 C5 C4 105.05(3) . . . ?
C6 C5 C4 123.10(2) . . . ?
O6 C6 N1 120.38(3) . . . ?
O6 C6 C5 128.86(3) . . . ?
N1 C6 C5 110.76(2) . . . ?
N7 C7 H73 109.1(3) . . . ?
N7 C7 H72 109.2(3) . . . ?
N7 C7 H71 108.7(3) . . . ?
H73 C7 H72 110.3(5) . . . ?
H73 C7 H71 109.9(6) . . . ?
H72 C7 H71 109.6(5) . . . ?
N7 C8 N9 113.56(3) . . . ?
N7 C8 H8 122.2(2) . . . ?
N9 C8 H8 124.2(2) . . . ?
H1W O1W H2W 103.(1) . . . ?

loop_
_geom_bond_atom_site_label_1
_geom_bond_atom_site_label_2
_geom_bond_distance
_geom_bond_site_symmetry_2
_geom_bond_publ_flag
N1 C6 1.4184(4) . ?
N1 C2 1.3309(4) . ?
N1 C1 1.4694(5) . ?
N3 C4 1.3740(4) . ?
N3 C2 1.3222(4) . ?
N3 C3 1.4690(4) . ?
N7 C8 1.3558(5) . ?
N7 C5 1.3715(4) . ?
N7 C7 1.4599(5) . ?
N9 C4 1.3512(4) . ?
N9 C8 1.3362(5) . ?
O6 C6 1.2217(5) . ?
C1 H12 1.088(3) . ?
C1 H13 1.090(3) . ?
C1 H11 1.090(3) . ?
C2 H2 1.079(5) . ?
C3 H32 1.091(3) . ?
C3 H33 1.093(3) . ?
C3 H31 1.095(3) . ?
C4 C5 1.3838(4) . ?
C5 C6 1.4272(4) . ?
C7 H73 1.091(3) . ?
C7 H72 1.092(3) . ?
C7 H71 1.096(3) . ?
C8 H8 1.081(5) . ?
O1W H1W 0.977(4) . ?
O1W H2W 0.979(4) . ?

loop_
_geom_hbond_atom_site_label_D
_geom_hbond_atom_site_label_H
_geom_hbond_atom_site_label_A
_geom_hbond_distance_DH
_geom_hbond_distance_HA
_geom_hbond_distance_DA
_geom_hbond_angle_DHA
_geom_hbond_site_symmetry_A
O1W H1W Br1 0.977(4) 2.436(5) 3.4019(7) 169.6(3) 1
C7 H73 N7 1.091(3) 2.655(5) 3.5762(6) 141.7(3) 4_565
C2 H2 Br1 1.079(5) 2.481(5) 3.5449(3) 168.8(3) 3_567
C3 H32 O1W 1.091(3) 2.454(4) 3.3870(8) 142.7(2) 4_576
O1W H2W Br1 0.979(4) 2.443(5) 3.4065(6) 168.0(3) 4_576
C7 H71 O1W 1.096(3) 2.579(6) 3.2564(7) 119.1(3) 2_646
C7 H71 O1W 1.096(3) 2.461(6) 3.3558(9) 137.9(3) 3_667

loop_
_geom_torsion_atom_site_label_1
_geom_torsion_atom_site_label_2
_geom_torsion_atom_site_label_3
_geom_torsion_atom_site_label_4
_geom_torsion_site_symmetry_1
_geom_torsion_site_symmetry_2
_geom_torsion_site_symmetry_3
_geom_torsion_site_symmetry_4
_geom_torsion
_geom_torsion_publ_flag
N1 C6 C5 N7 . . . . 177.46(5) ?
N1 C6 C5 C4 . . . . 0.86(5) ?
N1 C2 N3 C4 . . . . 1.93(4) ?
N1 C2 N3 C3 . . . . 173.56(4) ?
N3 C4 N9 C8 . . . . 179.22(4) ?
N3 C4 C5 N7 . . . . -179.31(4) ?
N3 C4 C5 C6 . . . . -1.93(4) ?
N3 C2 N1 C6 . . . . -3.15(4) ?
N3 C2 N1 C1 . . . . 178.05(4) ?
N7 C8 N9 C4 . . . . 0.15(4) ?
N7 C5 C6 O6 . . . . -3.08(7) ?
N7 C5 C4 N9 . . . . 0.11(4) ?
N9 C4 N3 C2 . . . . -178.79(5) ?
N9 C4 N3 C3 . . . . 9.64(5) ?
N9 C4 C5 C6 . . . . 177.48(5) ?
N9 C8 N7 C5 . . . . -0.09(4) ?
N9 C8 N7 C7 . . . . 176.45(5) ?
O6 C6 N1 C2 . . . . -177.92(6) ?
O6 C6 N1 C1 . . . . 0.90(6) ?
O6 C6 C5 C4 . . . . -179.68(6) ?
C1 N1 C6 C5 . . . . -179.59(5) ?
C1 N1 C2 H2 . . . . 0.5(6) ?
H11 C1 N1 C6 . . . . -176.9(7) ?
H11 C1 N1 C2 . . . . 2.0(7) ?
H12 C1 N1 C6 . . . . 63.1(7) ?
H12 C1 N1 C2 . . . . -118.1(7) ?
H13 C1 N1 C6 . . . . -57.2(7) ?
H13 C1 N1 C2 . . . . 121.7(7) ?
C2 N3 C4 C5 . . . . 0.53(4) ?
C2 N3 C3 H32 . . . . -91.3(3) ?
C2 N3 C3 H33 . . . . 148.5(4) ?
C2 N3 C3 H31 . . . . 28.7(4) ?
C2 N1 C6 C5 . . . . 1.59(4) ?
H2 C2 N3 C4 . . . . 179.5(7) ?
H2 C2 N3 C3 . . . . -8.9(8) ?
H2 C2 N1 C6 . . . . 179.3(8) ?
C3 N3 C4 C5 . . . . -171.04(5) ?
H31 C3 N3 C4 . . . . -160.0(7) ?
H32 C3 N3 C4 . . . . 80.0(7) ?
H33 C3 N3 C4 . . . . -40.2(7) ?
C4 N9 C8 H8 . . . . -179.6(6) ?
C4 C5 N7 C8 . . . . 0.00(4) ?
C4 C5 N7 C7 . . . . -176.53(5) ?
C5 N7 C8 H8 . . . . 179.6(6) ?
C5 N7 C7 H73 . . . . -44.6(4) ?
C5 N7 C7 H72 . . . . 76.0(3) ?
C5 N7 C7 H71 . . . . -164.4(5) ?
C5 C4 N9 C8 . . . . -0.15(4) ?
C6 C5 N7 C8 . . . . -177.06(4) ?
C6 C5 N7 C7 . . . . 6.42(5) ?
C7 N7 C8 H8 . . . . -3.8(7) ?
H71 C7 N7 C8 . . . . 19.8(8) ?
H72 C7 N7 C8 . . . . -99.8(8) ?
H73 C7 N7 C8 . . . . 139.6(8) ?

loop_
_atom_site_anharm_gc_c_label
_atom_site_anharm_gc_c_111
_atom_site_anharm_gc_c_222
_atom_site_anharm_gc_c_333
_atom_site_anharm_gc_c_112
_atom_site_anharm_gc_c_122
_atom_site_anharm_gc_c_113
_atom_site_anharm_gc_c_133
_atom_site_anharm_gc_c_223
_atom_site_anharm_gc_c_233
_atom_site_anharm_gc_c_123
_atom_site_anharm_gc_c_1111
_atom_site_anharm_gc_c_2222
_atom_site_anharm_gc_c_3333
_atom_site_anharm_gc_c_1112
_atom_site_anharm_gc_c_1113
_atom_site_anharm_gc_c_1122
_atom_site_anharm_gc_c_1123
_atom_site_anharm_gc_c_1133
_atom_site_anharm_gc_c_1222
_atom_site_anharm_gc_c_1223
_atom_site_anharm_gc_c_1233
_atom_site_anharm_gc_c_1333
_atom_site_anharm_gc_c_2223
_atom_site_anharm_gc_c_2233
_atom_site_anharm_gc_c_2333
Br1 -0.000018 -0.000003 0.000767 -0.000060 -0.000050 -0.000118 0.000115 -0.000033 0.000341 -0.000156 -0.000013 0.000008 0.000483 0.000018 0.000108 0.000031 0.000093 0.000331 0.000024 0.000085 0.000271 0.000549 0.000029 0.000166 0.000259
